data_4066330
loop_
_publ_author_name
'Kim, Sung-Kwan'
'Kim, Tae-Jin'
'Chung, Jae-Ho'
'Hahn, Tak-Kyu'
'Chae, Sung-Soek'
'Lee, Ho-Seong'
'Cheong, Minserk'
'Kang, Sang Ook'

_publ_section_title
;
 Bimetallic Ethylene Tetramerization Catalysts Derived from Chiral DPPDME
 Ligands: Syntheses, Structural Characterizations, and Catalytic
 Performance of [(DPPDME)CrCl3]2(DPPDME =S,S- andR,R-chiraphos
 andmeso-achiraphos)
;
_journal_issue 22
_journal_name_full Organometallics
_journal_page_first 5805
_journal_paper_doi 10.1021/om100400b
_journal_volume 29
_journal_year 2010
_chemical_formula_moiety 'C56 H56 Cl6 Cr2 P4'
_chemical_formula_sum 'C56 H56 Cl6 Cr2 P4'
_chemical_formula_weight 1169.59
_chemical_name_systematic
;
 ?
;
_space_group_IT_number 5
_symmetry_cell_setting monoclinic
_symmetry_space_group_name_Hall 'C 2y'
_symmetry_space_group_name_H-M 'C 1 2 1'
_atom_sites_solution_hydrogens geom
_atom_sites_solution_primary direct
_atom_sites_solution_secondary difmap
_audit_creation_method SHELXL-97
_cell_angle_alpha 90.00
_cell_angle_beta 99.860(7)
_cell_angle_gamma 90.00
_cell_formula_units_Z 4
_cell_length_a 11.171(4)
_cell_length_b 19.068(7)
_cell_length_c 30.599(11)
_cell_measurement_reflns_used 4979
_cell_measurement_temperature 293(2)
_cell_measurement_theta_max 21.672
_cell_measurement_theta_min 2.241
_cell_volume 6422(4)
_computing_cell_refinement 'SMART (Bruker, 1999)'
_computing_data_collection 'SMART (Bruker, 1999)'
_computing_data_reduction 'SAINT-Plus (Bruker, 1999)'
_computing_molecular_graphics 'Ortep-3 for Windows (Farrugia, 1997)'
_computing_publication_material 'SHELXL-97 (Sheldrick, 1997)'
_computing_structure_refinement 'SHELXL-97 (Sheldrick, 1997)'
_computing_structure_solution 'SHELXS-97 (Sheldrick, 1997)'
_diffrn_ambient_temperature 293(2)
_diffrn_measured_fraction_theta_full 0.991
_diffrn_measured_fraction_theta_max 0.991
_diffrn_measurement_device_type 'Bruker SMART 1000 CCD diffractometer'
_diffrn_measurement_method \w-scans
_diffrn_radiation_monochromator graphite
_diffrn_radiation_source 'fine-focus sealed tube'
_diffrn_radiation_type MoK\a
_diffrn_radiation_wavelength 0.71073
_diffrn_reflns_av_R_equivalents 0.1006
_diffrn_reflns_av_sigmaI/netI 0.1498
_diffrn_reflns_limit_h_max 14
_diffrn_reflns_limit_h_min -14
_diffrn_reflns_limit_k_max 25
_diffrn_reflns_limit_k_min -25
_diffrn_reflns_limit_l_max 40
_diffrn_reflns_limit_l_min -40
_diffrn_reflns_number 43753
_diffrn_reflns_theta_full 28.53
_diffrn_reflns_theta_max 28.53
_diffrn_reflns_theta_min 0.68
_exptl_absorpt_coefficient_mu 0.719
_exptl_absorpt_correction_T_max 0.9629
_exptl_absorpt_correction_T_min 0.8131
_exptl_absorpt_correction_type integration
_exptl_absorpt_process_details 'SADABS (Sheldrick, 1996)'
_exptl_crystal_colour blue
_exptl_crystal_density_diffrn 1.210
_exptl_crystal_density_method 'not measured'
_exptl_crystal_description plate
_exptl_crystal_F_000 2408
_exptl_crystal_size_max 0.30
_exptl_crystal_size_mid 0.16
_exptl_crystal_size_min 0.05
_refine_diff_density_max 0.874
_refine_diff_density_min -0.475
_refine_diff_density_rms 0.100
_refine_ls_abs_structure_details 'Flack H D (1983), Acta Cryst. A39, 876-881'
_refine_ls_abs_structure_Flack 0.06(3)
_refine_ls_extinction_coef 0.00115(11)
_refine_ls_extinction_expression Fc^*^=kFc[1+0.001xFc^2^\l^3^/sin(2\q)]^-1/4^
_refine_ls_extinction_method SHELXL
_refine_ls_goodness_of_fit_ref 0.885
_refine_ls_hydrogen_treatment constr
_refine_ls_matrix_type full
_refine_ls_number_parameters 618
_refine_ls_number_reflns 16090
_refine_ls_number_restraints 1
_refine_ls_restrained_S_all 0.885
_refine_ls_R_factor_all 0.1235
_refine_ls_R_factor_gt 0.0625
_refine_ls_shift/su_max 0.004
_refine_ls_shift/su_mean 0.000
_refine_ls_structure_factor_coef Fsqd
_refine_ls_weighting_details 'calc w=1/[\s^2^(Fo^2^)+(0.0692P)^2^+0.0000P] where P=(Fo^2^+2Fc^2^)/3'
_refine_ls_weighting_scheme calc
_refine_ls_wR_factor_gt 0.1371
_refine_ls_wR_factor_ref 0.1575
_reflns_number_gt 8476
_reflns_number_total 16090
_reflns_threshold_expression >2sigma(I)
_cod_data_source_file om100400b_si_003.cif
_cod_data_source_block complex_9
_cod_original_sg_symbol_H-M C2
_cod_database_code 4066330

loop_
_symmetry_equiv_pos_as_xyz
'x, y, z'
'-x, y, -z'
'x+1/2, y+1/2, z'
'-x+1/2, y+1/2, -z'

loop_
_atom_site_label
_atom_site_type_symbol
_atom_site_fract_x
_atom_site_fract_y
_atom_site_fract_z
_atom_site_U_iso_or_equiv
_atom_site_adp_type
_atom_site_occupancy
_atom_site_symmetry_multiplicity
_atom_site_calc_flag
_atom_site_refinement_flags
Cr1 Cr 0.11686(7) 0.92246(4) 0.70288(3) 0.0307(2) Uani 1 1 d .
Cr2 Cr 0.26821(7) 0.95499(4) 0.81316(3) 0.0289(2) Uani 1 1 d .
Cl1 Cl -0.03508(12) 0.85425(7) 0.72212(5) 0.0444(4) Uani 1 1 d .
Cl2 Cl -0.01629(13) 0.98705(8) 0.65350(5) 0.0475(4) Uani 1 1 d .
Cl3 Cl 0.12179(12) 1.01122(6) 0.75806(5) 0.0357(3) Uani 1 1 d .
Cl4 Cl 0.26260(11) 0.86721(6) 0.75791(5) 0.0327(3) Uani 1 1 d .
Cl5 Cl 0.44109(12) 1.00145(7) 0.79407(5) 0.0426(4) Uani 1 1 d .
Cl6 Cl 0.25182(14) 1.04244(7) 0.86290(5) 0.0464(4) Uani 1 1 d .
P1 P 0.15362(14) 0.83189(8) 0.64859(6) 0.0428(4) Uani 1 1 d .
P2 P 0.26833(13) 0.98468(8) 0.66493(5) 0.0369(4) Uani 1 1 d .
P3 P 0.39624(13) 0.87911(8) 0.86775(5) 0.0367(4) Uani 1 1 d .
P4 P 0.10817(12) 0.90069(7) 0.85060(5) 0.0330(3) Uani 1 1 d .
C1 C 0.2520(6) 0.8690(4) 0.6113(2) 0.0539(18) Uani 1 1 d .
H1 H 0.3366 0.8611 0.6253 0.050 Uiso 1 1 calc R
C2 C 0.2314(6) 0.9509(3) 0.6078(2) 0.0498(15) Uani 1 1 d .
H2 H 0.1454 0.9602 0.5963 0.050 Uiso 1 1 calc R
C3 C 0.3092(8) 0.9828(4) 0.5756(2) 0.074(2) Uani 1 1 d .
H3A H 0.2769 0.9685 0.5458 0.112 Uiso 1 1 calc R
H3B H 0.3915 0.9665 0.5834 0.112 Uiso 1 1 calc R
H3C H 0.3077 1.0330 0.5776 0.112 Uiso 1 1 calc R
C4 C 0.2338(8) 0.8340(5) 0.5656(2) 0.088(3) Uani 1 1 d .
H4A H 0.2961 0.8493 0.5497 0.131 Uiso 1 1 calc R
H4B H 0.1556 0.8467 0.5492 0.131 Uiso 1 1 calc R
H4C H 0.2381 0.7840 0.5692 0.131 Uiso 1 1 calc R
C5 C 0.0255(6) 0.7937(3) 0.6119(2) 0.0518(16) Uani 1 1 d .
C6 C -0.0660(9) 0.8368(5) 0.5908(3) 0.094(3) Uani 1 1 d .
H6 H -0.0689 0.8838 0.5986 0.113 Uiso 1 1 calc R
C7 C -0.1543(11) 0.8083(6) 0.5574(4) 0.123(4) Uani 1 1 d .
H7 H -0.2139 0.8376 0.5422 0.147 Uiso 1 1 calc R
C8 C -0.1555(10) 0.7413(8) 0.5469(3) 0.115(4) Uani 1 1 d .
H8 H -0.2160 0.7239 0.5249 0.138 Uiso 1 1 calc R
C9 C -0.0701(12) 0.6986(6) 0.5678(4) 0.111(4) Uani 1 1 d .
H9 H -0.0720 0.6512 0.5605 0.133 Uiso 1 1 calc R
C10 C 0.0204(8) 0.7235(4) 0.5998(3) 0.075(2) Uani 1 1 d .
H10 H 0.0797 0.6928 0.6137 0.090 Uiso 1 1 calc R
C11 C 0.2346(5) 0.7549(3) 0.6740(2) 0.0473(16) Uani 1 1 d .
C12 C 0.3469(6) 0.7333(4) 0.6656(3) 0.067(2) Uani 1 1 d .
H12 H 0.3858 0.7595 0.6466 0.081 Uiso 1 1 calc R
C13 C 0.4018(8) 0.6736(5) 0.6850(4) 0.097(3) Uani 1 1 d .
H13 H 0.4737 0.6574 0.6772 0.116 Uiso 1 1 calc R
C14 C 0.3480(8) 0.6369(4) 0.7171(4) 0.088(3) Uani 1 1 d .
H14 H 0.3881 0.5991 0.7322 0.106 Uiso 1 1 calc R
C15 C 0.2384(8) 0.6571(4) 0.7256(3) 0.078(2) Uani 1 1 d .
H15 H 0.2001 0.6317 0.7452 0.094 Uiso 1 1 calc R
C16 C 0.1827(7) 0.7178(4) 0.7041(2) 0.0616(19) Uani 1 1 d .
H16 H 0.1085 0.7328 0.7107 0.074 Uiso 1 1 calc R
C17 C 0.4319(5) 0.9739(3) 0.6766(2) 0.0424(14) Uani 1 1 d .
C18 C 0.4840(6) 0.9143(4) 0.6959(2) 0.0534(17) Uani 1 1 d .
H18 H 0.4361 0.8807 0.7066 0.064 Uiso 1 1 calc R
C19 C 0.6085(6) 0.9036(4) 0.6998(3) 0.065(2) Uani 1 1 d .
H19 H 0.6426 0.8626 0.7130 0.078 Uiso 1 1 calc R
C20 C 0.6805(6) 0.9511(5) 0.6848(3) 0.071(2) Uani 1 1 d .
H20 H 0.7634 0.9427 0.6873 0.085 Uiso 1 1 calc R
C21 C 0.6326(6) 1.0107(4) 0.6661(3) 0.068(2) Uani 1 1 d .
H21 H 0.6827 1.0433 0.6556 0.082 Uiso 1 1 calc R
C22 C 0.5082(6) 1.0245(4) 0.6623(2) 0.0564(18) Uani 1 1 d .
H22 H 0.4763 1.0668 0.6504 0.068 Uiso 1 1 calc R
C23 C 0.2488(5) 1.0792(3) 0.6629(2) 0.0425(14) Uani 1 1 d .
C24 C 0.3042(6) 1.1169(3) 0.6983(2) 0.0528(17) Uani 1 1 d .
H24 H 0.3485 1.0943 0.7227 0.063 Uiso 1 1 calc R
C25 C 0.2947(8) 1.1896(4) 0.6978(3) 0.067(2) Uani 1 1 d .
H25 H 0.3342 1.2151 0.7219 0.080 Uiso 1 1 calc R
C26 C 0.2303(8) 1.2236(4) 0.6636(3) 0.081(3) Uani 1 1 d .
H26 H 0.2264 1.2724 0.6637 0.097 Uiso 1 1 calc R
C27 C 0.1700(8) 1.1864(4) 0.6284(3) 0.072(2) Uani 1 1 d .
H27 H 0.1238 1.2098 0.6046 0.087 Uiso 1 1 calc R
C28 C 0.1780(6) 1.1122(4) 0.6280(3) 0.0577(18) Uani 1 1 d .
H28 H 0.1359 1.0864 0.6045 0.069 Uiso 1 1 calc R
C29 C 0.3007(5) 0.8405(3) 0.90633(19) 0.0425(14) Uani 1 1 d .
H29 H 0.2693 0.7963 0.8926 0.050 Uiso 1 1 calc R
C30 C 0.1881(5) 0.8860(3) 0.90847(19) 0.0412(14) Uani 1 1 d .
H30 H 0.2172 0.9318 0.9205 0.050 Uiso 1 1 calc R
C31 C 0.1099(5) 0.8554(4) 0.9396(2) 0.0588(19) Uani 1 1 d .
H31A H 0.1547 0.8552 0.9693 0.088 Uiso 1 1 calc R
H31B H 0.0876 0.8082 0.9308 0.088 Uiso 1 1 calc R
H31C H 0.0379 0.8833 0.9385 0.088 Uiso 1 1 calc R
C32 C 0.3740(6) 0.8202(4) 0.9516(2) 0.068(2) Uani 1 1 d .
H32A H 0.3251 0.7912 0.9672 0.103 Uiso 1 1 calc R
H32B H 0.3973 0.8619 0.9685 0.103 Uiso 1 1 calc R
H32C H 0.4454 0.7949 0.9473 0.103 Uiso 1 1 calc R
C33 C 0.5272(5) 0.9158(3) 0.9043(2) 0.0457(14) Uani 1 1 d .
C34 C 0.5130(7) 0.9790(5) 0.9261(2) 0.077(2) Uani 1 1 d .
H34 H 0.4419 1.0050 0.9187 0.092 Uiso 1 1 calc R
C35 C 0.6083(8) 1.0031(6) 0.9598(3) 0.106(3) Uani 1 1 d .
H35 H 0.5973 1.0411 0.9778 0.127 Uiso 1 1 calc R
C36 C 0.7197(7) 0.9670(5) 0.9647(2) 0.074(2) Uani 1 1 d .
H36 H 0.7863 0.9850 0.9838 0.089 Uiso 1 1 calc R
C37 C 0.7325(6) 0.9079(5) 0.9428(2) 0.070(2) Uani 1 1 d .
H37 H 0.8058 0.8836 0.9481 0.084 Uiso 1 1 calc R
C38 C 0.6362(6) 0.8823(4) 0.9118(2) 0.0597(19) Uani 1 1 d .
H38 H 0.6468 0.8417 0.8960 0.072 Uiso 1 1 calc R
C39 C 0.4618(5) 0.8077(3) 0.8424(2) 0.0455(15) Uani 1 1 d .
C40 C 0.4432(6) 0.7362(3) 0.8517(3) 0.065(2) Uani 1 1 d .
H40 H 0.3943 0.7238 0.8722 0.078 Uiso 1 1 calc R
C41 C 0.4987(7) 0.6844(4) 0.8299(3) 0.071(2) Uani 1 1 d .
H41 H 0.4834 0.6375 0.8352 0.085 Uiso 1 1 calc R
C42 C 0.5740(7) 0.7005(4) 0.8014(3) 0.075(2) Uani 1 1 d .
H42 H 0.6145 0.6651 0.7889 0.090 Uiso 1 1 calc R
C43 C 0.5905(7) 0.7678(4) 0.7911(3) 0.073(2) Uani 1 1 d .
H43 H 0.6392 0.7791 0.7703 0.087 Uiso 1 1 calc R
C44 C 0.5340(6) 0.8209(3) 0.8118(2) 0.0567(18) Uani 1 1 d .
H44 H 0.5464 0.8673 0.8043 0.068 Uiso 1 1 calc R
C45 C 0.0408(5) 0.8166(3) 0.8386(2) 0.0426(14) Uani 1 1 d .
C46 C -0.0714(6) 0.7986(3) 0.8507(2) 0.0528(17) Uani 1 1 d .
H46 H -0.1162 0.8331 0.8621 0.063 Uiso 1 1 calc R
C47 C -0.1162(7) 0.7319(4) 0.8460(3) 0.068(2) Uani 1 1 d .
H47 H -0.1894 0.7215 0.8552 0.082 Uiso 1 1 calc R
C48 C -0.0555(8) 0.6805(4) 0.8283(3) 0.075(2) Uani 1 1 d .
H48 H -0.0879 0.6355 0.8250 0.090 Uiso 1 1 calc R
C49 C 0.0564(8) 0.6948(4) 0.8146(3) 0.068(2) Uani 1 1 d .
H49 H 0.0986 0.6599 0.8024 0.081 Uiso 1 1 calc R
C50 C 0.1019(6) 0.7635(3) 0.8202(2) 0.0481(16) Uani 1 1 d .
H50 H 0.1754 0.7740 0.8112 0.058 Uiso 1 1 calc R
C51 C -0.0209(5) 0.9573(3) 0.85314(19) 0.0389(13) Uani 1 1 d .
C52 C -0.1146(5) 0.9585(4) 0.8184(2) 0.0487(15) Uani 1 1 d .
H52 H -0.1091 0.9314 0.7936 0.058 Uiso 1 1 calc R
C53 C -0.2171(6) 0.9981(4) 0.8186(3) 0.0596(19) Uani 1 1 d .
H53 H -0.2802 0.9964 0.7944 0.071 Uiso 1 1 calc R
C54 C -0.2265(8) 1.0384(5) 0.8528(4) 0.089(3) Uani 1 1 d .
H54 H -0.2972 1.0639 0.8531 0.107 Uiso 1 1 calc R
C55 C -0.1272(9) 1.0432(4) 0.8901(3) 0.083(3) Uani 1 1 d .
H55 H -0.1322 1.0730 0.9138 0.100 Uiso 1 1 calc R
C56 C -0.0255(6) 1.0025(3) 0.8896(2) 0.0517(16) Uani 1 1 d .
H56 H 0.0397 1.0047 0.9129 0.062 Uiso 1 1 calc R

loop_
_atom_site_aniso_label
_atom_site_aniso_U_11
_atom_site_aniso_U_22
_atom_site_aniso_U_33
_atom_site_aniso_U_23
_atom_site_aniso_U_13
_atom_site_aniso_U_12
Cr1 0.0258(4) 0.0262(4) 0.0407(5) -0.0004(4) 0.0077(4) -0.0002(3)
Cr2 0.0268(4) 0.0216(4) 0.0388(5) -0.0006(4) 0.0067(4) -0.0019(3)
Cl1 0.0304(7) 0.0408(8) 0.0628(10) 0.0044(7) 0.0105(7) -0.0075(6)
Cl2 0.0340(7) 0.0512(9) 0.0562(10) 0.0138(8) 0.0050(7) 0.0043(7)
Cl3 0.0383(7) 0.0257(7) 0.0432(8) 0.0008(6) 0.0074(6) 0.0066(5)
Cl4 0.0292(6) 0.0262(7) 0.0421(8) -0.0039(6) 0.0038(6) 0.0023(5)
Cl5 0.0349(7) 0.0355(8) 0.0603(9) 0.0004(7) 0.0159(7) -0.0077(6)
Cl6 0.0539(9) 0.0308(8) 0.0585(10) -0.0141(7) 0.0208(8) -0.0100(6)
P1 0.0455(9) 0.0356(9) 0.0484(10) -0.0090(7) 0.0116(8) -0.0093(7)
P2 0.0306(7) 0.0331(8) 0.0484(9) 0.0008(7) 0.0105(7) -0.0034(6)
P3 0.0285(7) 0.0344(8) 0.0457(9) 0.0030(7) 0.0026(6) -0.0006(6)
P4 0.0283(7) 0.0296(8) 0.0422(9) 0.0032(6) 0.0093(6) -0.0025(6)
C1 0.046(3) 0.063(4) 0.059(4) -0.037(3) 0.024(3) -0.013(3)
C2 0.053(4) 0.046(4) 0.055(4) 0.003(3) 0.019(3) -0.002(3)
C3 0.092(6) 0.080(6) 0.057(5) 0.005(4) 0.030(4) -0.022(5)
C4 0.132(7) 0.090(6) 0.054(5) -0.037(4) 0.052(5) -0.043(6)
C5 0.066(4) 0.044(4) 0.046(4) -0.004(3) 0.011(3) -0.014(3)
C6 0.111(7) 0.079(6) 0.073(6) 0.001(5) -0.039(5) -0.008(6)
C7 0.137(10) 0.085(8) 0.123(9) -0.019(7) -0.044(7) -0.007(7)
C8 0.106(8) 0.163(13) 0.063(6) -0.010(7) -0.025(6) -0.055(8)
C9 0.169(11) 0.075(7) 0.087(8) -0.026(6) 0.017(7) -0.060(7)
C10 0.096(6) 0.051(5) 0.074(5) -0.020(4) 0.004(5) -0.021(4)
C11 0.042(3) 0.038(3) 0.060(4) -0.022(3) 0.003(3) 0.005(3)
C12 0.054(4) 0.046(4) 0.105(6) -0.012(4) 0.022(4) 0.000(3)
C13 0.066(6) 0.053(5) 0.174(10) -0.021(6) 0.027(6) 0.021(4)
C14 0.078(6) 0.049(5) 0.129(8) -0.020(5) -0.008(6) 0.021(4)
C15 0.099(7) 0.042(4) 0.101(6) 0.005(4) 0.037(5) 0.022(4)
C16 0.079(5) 0.047(4) 0.064(5) 0.006(4) 0.026(4) 0.015(4)
C17 0.036(3) 0.037(3) 0.059(4) -0.002(3) 0.020(3) 0.001(2)
C18 0.045(4) 0.050(4) 0.071(5) -0.007(4) 0.025(3) 0.005(3)
C19 0.040(4) 0.058(5) 0.098(6) 0.002(4) 0.016(4) 0.017(3)
C20 0.037(4) 0.097(6) 0.079(5) 0.004(5) 0.011(4) 0.009(4)
C21 0.041(4) 0.068(5) 0.098(6) -0.003(4) 0.016(4) -0.013(4)
C22 0.046(4) 0.047(4) 0.079(5) 0.002(3) 0.016(3) -0.017(3)
C23 0.045(3) 0.031(3) 0.053(4) 0.007(3) 0.014(3) -0.003(3)
C24 0.064(4) 0.035(4) 0.058(5) 0.004(3) 0.008(4) -0.006(3)
C25 0.091(6) 0.040(4) 0.073(5) 0.002(4) 0.026(4) -0.007(4)
C26 0.095(6) 0.033(4) 0.123(8) 0.015(5) 0.041(6) -0.002(4)
C27 0.076(5) 0.050(5) 0.093(6) 0.025(5) 0.020(5) 0.006(4)
C28 0.058(4) 0.049(4) 0.068(5) 0.008(4) 0.015(4) -0.001(3)
C29 0.043(3) 0.038(3) 0.042(3) 0.019(3) -0.004(3) -0.007(3)
C30 0.035(3) 0.045(4) 0.045(4) 0.007(3) 0.010(3) -0.004(3)
C31 0.042(4) 0.089(6) 0.047(4) 0.024(4) 0.013(3) -0.001(3)
C32 0.051(4) 0.094(6) 0.056(5) 0.019(4) -0.001(3) -0.005(4)
C33 0.044(3) 0.048(4) 0.045(4) 0.008(3) 0.005(3) -0.002(3)
C34 0.063(5) 0.086(6) 0.077(5) -0.031(5) 0.001(4) -0.009(4)
C35 0.082(6) 0.105(8) 0.119(8) -0.038(6) -0.018(6) 0.003(6)
C36 0.060(5) 0.101(7) 0.056(5) 0.010(5) -0.008(4) -0.036(5)
C37 0.043(4) 0.103(7) 0.059(5) 0.000(5) -0.006(3) -0.013(4)
C38 0.045(4) 0.070(5) 0.058(4) 0.012(4) -0.007(3) -0.003(3)
C39 0.040(3) 0.040(4) 0.053(4) 0.003(3) -0.002(3) 0.003(3)
C40 0.056(4) 0.026(3) 0.116(6) 0.004(4) 0.024(4) 0.004(3)
C41 0.055(5) 0.042(4) 0.117(7) 0.003(4) 0.018(5) 0.002(3)
C42 0.071(5) 0.044(4) 0.113(7) -0.009(4) 0.024(5) 0.019(4)
C43 0.072(5) 0.065(5) 0.085(6) 0.005(4) 0.024(4) 0.029(4)
C44 0.059(4) 0.033(3) 0.077(5) 0.007(3) 0.009(4) 0.016(3)
C45 0.031(3) 0.043(4) 0.051(4) 0.009(3) -0.001(3) -0.009(3)
C46 0.050(4) 0.044(4) 0.064(4) 0.002(3) 0.011(3) -0.015(3)
C47 0.061(5) 0.050(5) 0.092(6) 0.001(4) 0.009(4) -0.029(4)
C48 0.088(6) 0.027(4) 0.110(7) 0.012(4) 0.019(5) -0.022(4)
C49 0.097(6) 0.033(4) 0.081(5) 0.000(3) 0.037(5) -0.006(4)
C50 0.047(4) 0.035(3) 0.066(4) 0.006(3) 0.019(3) -0.004(3)
C51 0.040(3) 0.030(3) 0.051(4) 0.008(3) 0.017(3) -0.003(2)
C52 0.043(3) 0.054(4) 0.051(4) 0.011(3) 0.016(3) 0.012(3)
C53 0.038(3) 0.069(5) 0.073(5) 0.018(4) 0.015(3) 0.015(3)
C54 0.065(5) 0.100(7) 0.116(8) 0.036(6) 0.049(6) 0.045(5)
C55 0.105(7) 0.061(5) 0.103(7) -0.003(5) 0.072(6) 0.010(5)
C56 0.046(4) 0.051(4) 0.062(4) -0.008(3) 0.021(3) 0.003(3)

loop_
_atom_type_symbol
_atom_type_description
_atom_type_scat_dispersion_real
_atom_type_scat_dispersion_imag
_atom_type_scat_source
C C 0.0033 0.0016 'International Tables Vol C Tables 4.2.6.8 and 6.1.1.4'
H H 0.0000 0.0000 'International Tables Vol C Tables 4.2.6.8 and 6.1.1.4'
P P 0.1023 0.0942 'International Tables Vol C Tables 4.2.6.8 and 6.1.1.4'
Cl Cl 0.1484 0.1585 'International Tables Vol C Tables 4.2.6.8 and 6.1.1.4'
Cr Cr 0.3209 0.6236 'International Tables Vol C Tables 4.2.6.8 and 6.1.1.4'

loop_
_geom_angle_atom_site_label_1
_geom_angle_atom_site_label_2
_geom_angle_atom_site_label_3
_geom_angle
Cl2 Cr1 Cl1 92.79(6)
Cl2 Cr1 Cl4 173.73(7)
Cl1 Cr1 Cl4 90.80(6)
Cl2 Cr1 Cl3 91.10(6)
Cl1 Cr1 Cl3 98.57(6)
Cl4 Cr1 Cl3 83.29(6)
Cl2 Cr1 P1 95.50(7)
Cl1 Cr1 P1 89.53(6)
Cl4 Cr1 P1 89.66(6)
Cl3 Cr1 P1 169.30(6)
Cl2 Cr1 P2 81.58(6)
Cl1 Cr1 P2 167.02(7)
Cl4 Cr1 P2 95.91(6)
Cl3 Cr1 P2 93.24(6)
P1 Cr1 P2 79.45(6)
Cl6 Cr2 Cl5 93.15(6)
Cl6 Cr2 Cl4 173.62(6)
Cl5 Cr2 Cl4 90.67(6)
Cl6 Cr2 Cl3 91.11(6)
Cl5 Cr2 Cl3 98.72(6)
Cl4 Cr2 Cl3 83.25(6)
Cl6 Cr2 P3 94.59(7)
Cl5 Cr2 P3 89.03(6)
Cl4 Cr2 P3 90.58(6)
Cl3 Cr2 P3 170.12(6)
Cl6 Cr2 P4 81.51(6)
Cl5 Cr2 P4 167.24(7)
Cl4 Cr2 P4 95.76(6)
Cl3 Cr2 P4 92.99(6)
P3 Cr2 P4 79.91(6)
Cr1 Cl3 Cr2 96.38(5)
Cr2 Cl4 Cr1 97.08(6)
C5 P1 C11 102.8(3)
C5 P1 C1 105.1(3)
C11 P1 C1 105.4(3)
C5 P1 Cr1 119.4(2)
C11 P1 Cr1 113.7(2)
C1 P1 Cr1 109.3(2)
C17 P2 C23 103.3(3)
C17 P2 C2 101.7(3)
C23 P2 C2 108.0(3)
C17 P2 Cr1 126.3(2)
C23 P2 Cr1 113.5(2)
C2 P2 Cr1 102.4(2)
C39 P3 C33 102.3(3)
C39 P3 C29 107.1(3)
C33 P3 C29 104.4(3)
C39 P3 Cr2 112.7(2)
C33 P3 Cr2 120.1(2)
C29 P3 Cr2 109.27(18)
C45 P4 C51 103.5(3)
C45 P4 C30 100.2(3)
C51 P4 C30 107.7(3)
C45 P4 Cr2 125.9(2)
C51 P4 Cr2 114.08(18)
C30 P4 Cr2 103.48(18)
C4 C1 C2 112.0(6)
C4 C1 P1 113.3(5)
C2 C1 P1 108.9(4)
C4 C1 H1 107.5
C2 C1 H1 107.5
P1 C1 H1 107.5
C3 C2 C1 109.8(6)
C3 C2 P2 114.1(5)
C1 C2 P2 106.0(4)
C3 C2 H2 108.9
C1 C2 H2 108.9
P2 C2 H2 108.9
C2 C3 H3A 109.5
C2 C3 H3B 109.5
H3A C3 H3B 109.5
C2 C3 H3C 109.5
H3A C3 H3C 109.5
H3B C3 H3C 109.5
C1 C4 H4A 109.5
C1 C4 H4B 109.5
H4A C4 H4B 109.5
C1 C4 H4C 109.5
H4A C4 H4C 109.5
H4B C4 H4C 109.5
C6 C5 C10 117.1(7)
C6 C5 P1 119.5(6)
C10 C5 P1 123.0(6)
C5 C6 C7 118.8(9)
C5 C6 H6 120.6
C7 C6 H6 120.6
C8 C7 C6 122.0(11)
C8 C7 H7 119.0
C6 C7 H7 119.0
C7 C8 C9 120.1(9)
C7 C8 H8 120.0
C9 C8 H8 120.0
C8 C9 C10 120.7(10)
C8 C9 H9 119.6
C10 C9 H9 119.6
C9 C10 C5 121.2(9)
C9 C10 H10 119.4
C5 C10 H10 119.4
C16 C11 C12 118.3(6)
C16 C11 P1 117.8(5)
C12 C11 P1 123.9(6)
C13 C12 C11 121.0(8)
C13 C12 H12 119.5
C11 C12 H12 119.5
C12 C13 C14 119.7(8)
C12 C13 H13 120.2
C14 C13 H13 120.2
C15 C14 C13 120.0(8)
C15 C14 H14 120.0
C13 C14 H14 120.0
C14 C15 C16 118.8(8)
C14 C15 H15 120.6
C16 C15 H15 120.6
C11 C16 C15 122.1(7)
C11 C16 H16 119.0
C15 C16 H16 119.0
C18 C17 C22 118.0(6)
C18 C17 P2 121.4(5)
C22 C17 P2 120.4(5)
C17 C18 C19 120.4(6)
C17 C18 H18 119.8
C19 C18 H18 119.8
C20 C19 C18 121.4(7)
C20 C19 H19 119.3
C18 C19 H19 119.3
C21 C20 C19 119.9(7)
C21 C20 H20 120.1
C19 C20 H20 120.1
C20 C21 C22 120.9(7)
C20 C21 H21 119.6
C22 C21 H21 119.6
C21 C22 C17 119.4(6)
C21 C22 H22 120.3
C17 C22 H22 120.3
C24 C23 C28 120.1(6)
C24 C23 P2 117.7(5)
C28 C23 P2 122.2(5)
C23 C24 C25 119.8(7)
C23 C24 H24 120.1
C25 C24 H24 120.1
C26 C25 C24 121.7(8)
C26 C25 H25 119.2
C24 C25 H25 119.2
C25 C26 C27 119.5(7)
C25 C26 H26 120.3
C27 C26 H26 120.3
C26 C27 C28 120.0(7)
C26 C27 H27 120.0
C28 C27 H27 120.0
C23 C28 C27 118.8(7)
C23 C28 H28 120.6
C27 C28 H28 120.6
C32 C29 C30 114.7(5)
C32 C29 P3 113.2(4)
C30 C29 P3 111.3(4)
C32 C29 H29 105.6
C30 C29 H29 105.6
P3 C29 H29 105.6
C31 C30 C29 111.8(5)
C31 C30 P4 114.9(4)
C29 C30 P4 107.9(4)
C31 C30 H30 107.3
C29 C30 H30 107.3
P4 C30 H30 107.3
C30 C31 H31A 109.5
C30 C31 H31B 109.5
H31A C31 H31B 109.5
C30 C31 H31C 109.5
H31A C31 H31C 109.5
H31B C31 H31C 109.5
C29 C32 H32A 109.5
C29 C32 H32B 109.5
H32A C32 H32B 109.5
C29 C32 H32C 109.5
H32A C32 H32C 109.5
H32B C32 H32C 109.5
C38 C33 C34 119.7(6)
C38 C33 P3 121.6(5)
C34 C33 P3 118.6(5)
C33 C34 C35 119.4(8)
C33 C34 H34 120.3
C35 C34 H34 120.3
C36 C35 C34 117.2(9)
C36 C35 H35 121.4
C34 C35 H35 121.4
C37 C36 C35 122.0(7)
C37 C36 H36 119.0
C35 C36 H36 119.0
C36 C37 C38 120.1(8)
C36 C37 H37 120.0
C38 C37 H37 120.0
C33 C38 C37 121.0(8)
C33 C38 H38 119.5
C37 C38 H38 119.5
C44 C39 C40 116.2(6)
C44 C39 P3 119.6(5)
C40 C39 P3 124.2(5)
C41 C40 C39 119.5(7)
C41 C40 H40 120.2
C39 C40 H40 120.2
C42 C41 C40 121.8(7)
C42 C41 H41 119.1
C40 C41 H41 119.1
C43 C42 C41 119.8(7)
C43 C42 H42 120.1
C41 C42 H42 120.1
C42 C43 C44 119.6(8)
C42 C43 H43 120.2
C44 C43 H43 120.2
C39 C44 C43 122.9(7)
C39 C44 H44 118.5
C43 C44 H44 118.5
C50 C45 C46 116.7(6)
C50 C45 P4 121.1(4)
C46 C45 P4 121.9(5)
C47 C46 C45 121.7(7)
C47 C46 H46 119.1
C45 C46 H46 119.1
C48 C47 C46 121.0(7)
C48 C47 H47 119.5
C46 C47 H47 119.5
C47 C48 C49 120.6(7)
C47 C48 H48 119.7
C49 C48 H48 119.7
C50 C49 C48 117.7(7)
C50 C49 H49 121.2
C48 C49 H49 121.2
C45 C50 C49 122.3(6)
C45 C50 H50 118.9
C49 C50 H50 118.9
C52 C51 C56 118.6(6)
C52 C51 P4 119.2(5)
C56 C51 P4 122.1(4)
C51 C52 C53 122.6(7)
C51 C52 H52 118.7
C53 C52 H52 118.7
C54 C53 C52 120.2(7)
C54 C53 H53 119.9
C52 C53 H53 119.9
C53 C54 C55 120.6(7)
C53 C54 H54 119.7
C55 C54 H54 119.7
C56 C55 C54 118.3(7)
C56 C55 H55 120.8
C54 C55 H55 120.8
C55 C56 C51 119.5(7)
C55 C56 H56 120.2
C51 C56 H56 120.2

loop_
_geom_bond_atom_site_label_1
_geom_bond_atom_site_label_2
_geom_bond_distance
Cr1 Cl2 2.2896(17)
Cr1 Cl1 2.2939(16)
Cr1 Cl4 2.3784(16)
Cr1 Cl3 2.3846(17)
Cr1 P1 2.4789(19)
Cr1 P2 2.5086(18)
Cr2 Cl6 2.2861(17)
Cr2 Cl5 2.2896(17)
Cr2 Cl4 2.3723(16)
Cr2 Cl3 2.3923(16)
Cr2 P3 2.4720(18)
Cr2 P4 2.5065(17)
P1 C5 1.813(7)
P1 C11 1.827(7)
P1 C1 1.856(7)
P2 C17 1.812(6)
P2 C23 1.815(6)
P2 C2 1.842(7)
P3 C39 1.786(6)
P3 C33 1.822(6)
P3 C29 1.873(6)
P4 C45 1.783(6)
P4 C51 1.814(6)
P4 C30 1.863(6)
C1 C4 1.532(9)
C1 C2 1.580(9)
C1 H1 0.9800
C2 C3 1.546(9)
C2 H2 0.9800
C3 H3A 0.9600
C3 H3B 0.9600
C3 H3C 0.9600
C4 H4A 0.9600
C4 H4B 0.9600
C4 H4C 0.9600
C5 C6 1.382(11)
C5 C10 1.387(9)
C6 C7 1.403(12)
C6 H6 0.9300
C7 C8 1.316(15)
C7 H7 0.9300
C8 C9 1.332(16)
C8 H8 0.9300
C9 C10 1.368(12)
C9 H9 0.9300
C10 H10 0.9300
C11 C16 1.366(10)
C11 C12 1.385(9)
C12 C13 1.379(11)
C12 H12 0.9300
C13 C14 1.418(14)
C13 H13 0.9300
C14 C15 1.351(11)
C14 H14 0.9300
C15 C16 1.422(10)
C15 H15 0.9300
C16 H16 0.9300
C17 C18 1.365(9)
C17 C22 1.406(8)
C18 C19 1.391(9)
C18 H18 0.9300
C19 C20 1.344(10)
C19 H19 0.9300
C20 C21 1.341(10)
C20 H20 0.9300
C21 C22 1.400(9)
C21 H21 0.9300
C22 H22 0.9300
C23 C24 1.357(9)
C23 C28 1.368(9)
C24 C25 1.389(9)
C24 H24 0.9300
C25 C26 1.332(11)
C25 H25 0.9300
C26 C27 1.368(11)
C26 H26 0.9300
C27 C28 1.418(10)
C27 H27 0.9300
C28 H28 0.9300
C29 C32 1.532(8)
C29 C30 1.539(8)
C29 H29 0.9800
C30 C31 1.517(8)
C30 H30 0.9800
C31 H31A 0.9600
C31 H31B 0.9600
C31 H31C 0.9600
C32 H32A 0.9600
C32 H32B 0.9600
C32 H32C 0.9600
C33 C38 1.360(9)
C33 C34 1.399(10)
C34 C35 1.426(10)
C34 H34 0.9300
C35 C36 1.407(12)
C35 H35 0.9300
C36 C37 1.334(11)
C36 H36 0.9300
C37 C38 1.394(9)
C37 H37 0.9300
C38 H38 0.9300
C39 C44 1.360(9)
C39 C40 1.415(9)
C40 C41 1.394(10)
C40 H40 0.9300
C41 C42 1.347(11)
C41 H41 0.9300
C42 C43 1.340(11)
C42 H42 0.9300
C43 C44 1.401(10)
C43 H43 0.9300
C44 H44 0.9300
C45 C50 1.393(9)
C45 C46 1.408(8)
C46 C47 1.365(9)
C46 H46 0.9300
C47 C48 1.357(11)
C47 H47 0.9300
C48 C49 1.410(11)
C48 H48 0.9300
C49 C50 1.406(9)
C49 H49 0.9300
C50 H50 0.9300
C51 C52 1.358(8)
C51 C56 1.417(8)
C52 C53 1.372(9)
C52 H52 0.9300
C53 C54 1.318(11)
C53 H53 0.9300
C54 C55 1.452(13)
C54 H54 0.9300
C55 C56 1.379(10)
C55 H55 0.9300
C56 H56 0.9300

loop_
_geom_torsion_atom_site_label_1
_geom_torsion_atom_site_label_2
_geom_torsion_atom_site_label_3
_geom_torsion_atom_site_label_4
_geom_torsion
Cl2 Cr1 Cl3 Cr2 -177.29(6)
Cl1 Cr1 Cl3 Cr2 89.72(7)
Cl4 Cr1 Cl3 Cr2 -0.09(6)
P1 Cr1 Cl3 Cr2 -49.1(4)
P2 Cr1 Cl3 Cr2 -95.67(6)
Cl6 Cr2 Cl3 Cr1 -176.92(6)
Cl5 Cr2 Cl3 Cr1 89.73(6)
Cl4 Cr2 Cl3 Cr1 0.09(6)
P3 Cr2 Cl3 Cr1 -51.6(4)
P4 Cr2 Cl3 Cr1 -95.37(6)
Cl6 Cr2 Cl4 Cr1 27.9(6)
Cl5 Cr2 Cl4 Cr1 -98.79(6)
Cl3 Cr2 Cl4 Cr1 -0.09(6)
P3 Cr2 Cl4 Cr1 172.17(5)
P4 Cr2 Cl4 Cr1 92.25(6)
Cl2 Cr1 Cl4 Cr2 26.6(6)
Cl1 Cr1 Cl4 Cr2 -98.45(6)
Cl3 Cr1 Cl4 Cr2 0.09(6)
P1 Cr1 Cl4 Cr2 172.03(6)
P2 Cr1 Cl4 Cr2 92.67(6)
Cl2 Cr1 P1 C5 -46.8(3)
Cl1 Cr1 P1 C5 46.0(3)
Cl4 Cr1 P1 C5 136.8(3)
Cl3 Cr1 P1 C5 -174.6(4)
P2 Cr1 P1 C5 -127.1(3)
Cl2 Cr1 P1 C11 -168.4(2)
Cl1 Cr1 P1 C11 -75.6(2)
Cl4 Cr1 P1 C11 15.2(2)
Cl3 Cr1 P1 C11 63.8(4)
P2 Cr1 P1 C11 111.3(2)
Cl2 Cr1 P1 C1 74.2(3)
Cl1 Cr1 P1 C1 166.9(3)
Cl4 Cr1 P1 C1 -102.3(3)
Cl3 Cr1 P1 C1 -53.7(4)
P2 Cr1 P1 C1 -6.2(3)
Cl2 Cr1 P2 C17 -178.9(3)
Cl1 Cr1 P2 C17 -113.9(4)
Cl4 Cr1 P2 C17 6.9(3)
Cl3 Cr1 P2 C17 90.5(2)
P1 Cr1 P2 C17 -81.6(3)
Cl2 Cr1 P2 C23 52.0(2)
Cl1 Cr1 P2 C23 117.0(3)
Cl4 Cr1 P2 C23 -122.2(2)
Cl3 Cr1 P2 C23 -38.6(2)
P1 Cr1 P2 C23 149.2(2)
Cl2 Cr1 P2 C2 -64.1(2)
Cl1 Cr1 P2 C2 0.9(4)
Cl4 Cr1 P2 C2 121.7(2)
Cl3 Cr1 P2 C2 -154.8(2)
P1 Cr1 P2 C2 33.1(2)
Cl6 Cr2 P3 C39 -168.3(2)
Cl5 Cr2 P3 C39 -75.2(2)
Cl4 Cr2 P3 C39 15.5(2)
Cl3 Cr2 P3 C39 66.7(4)
P4 Cr2 P3 C39 111.2(2)
Cl6 Cr2 P3 C33 -47.6(2)
Cl5 Cr2 P3 C33 45.5(2)
Cl4 Cr2 P3 C33 136.1(2)
Cl3 Cr2 P3 C33 -172.6(4)
P4 Cr2 P3 C33 -128.1(2)
Cl6 Cr2 P3 C29 72.8(2)
Cl5 Cr2 P3 C29 165.9(2)
Cl4 Cr2 P3 C29 -103.5(2)
Cl3 Cr2 P3 C29 -52.3(4)
P4 Cr2 P3 C29 -7.7(2)
Cl6 Cr2 P4 C45 -178.3(2)
Cl5 Cr2 P4 C45 -112.4(4)
Cl4 Cr2 P4 C45 7.5(2)
Cl3 Cr2 P4 C45 91.0(2)
P3 Cr2 P4 C45 -82.1(2)
Cl6 Cr2 P4 C51 51.9(2)
Cl5 Cr2 P4 C51 117.8(3)
Cl4 Cr2 P4 C51 -122.3(2)
Cl3 Cr2 P4 C51 -38.8(2)
P3 Cr2 P4 C51 148.1(2)
Cl6 Cr2 P4 C30 -64.8(2)
Cl5 Cr2 P4 C30 1.1(4)
Cl4 Cr2 P4 C30 121.0(2)
Cl3 Cr2 P4 C30 -155.5(2)
P3 Cr2 P4 C30 31.4(2)
C5 P1 C1 C4 -23.9(7)
C11 P1 C1 C4 84.3(6)
Cr1 P1 C1 C4 -153.2(5)
C5 P1 C1 C2 101.4(5)
C11 P1 C1 C2 -150.4(4)
Cr1 P1 C1 C2 -27.9(5)
C4 C1 C2 C3 -52.0(8)
P1 C1 C2 C3 -178.1(5)
C4 C1 C2 P2 -175.8(5)
P1 C1 C2 P2 58.2(5)
C17 P2 C2 C3 -50.3(6)
C23 P2 C2 C3 58.0(6)
Cr1 P2 C2 C3 178.0(5)
C17 P2 C2 C1 70.7(4)
C23 P2 C2 C1 179.0(4)
Cr1 P2 C2 C1 -61.0(4)
C11 P1 C5 C6 171.8(6)
C1 P1 C5 C6 -78.0(7)
Cr1 P1 C5 C6 45.0(7)
C11 P1 C5 C10 -15.7(7)
C1 P1 C5 C10 94.5(6)
Cr1 P1 C5 C10 -142.5(6)
C10 C5 C6 C7 -2.8(13)
P1 C5 C6 C7 170.1(8)
C5 C6 C7 C8 2.9(18)
C6 C7 C8 C9 -1(2)
C7 C8 C9 C10 -0.8(19)
C8 C9 C10 C5 0.7(16)
C6 C5 C10 C9 1.2(12)
P1 C5 C10 C9 -171.5(7)
C5 P1 C11 C16 -71.4(6)
C1 P1 C11 C16 178.7(5)
Cr1 P1 C11 C16 59.1(6)
C5 P1 C11 C12 110.7(6)
C1 P1 C11 C12 0.8(6)
Cr1 P1 C11 C12 -118.8(5)
C16 C11 C12 C13 3.8(11)
P1 C11 C12 C13 -178.3(6)
C11 C12 C13 C14 -5.5(13)
C12 C13 C14 C15 5.7(14)
C13 C14 C15 C16 -3.9(13)
C12 C11 C16 C15 -2.1(11)
P1 C11 C16 C15 179.9(6)
C14 C15 C16 C11 2.2(13)
C23 P2 C17 C18 156.4(5)
C2 P2 C17 C18 -91.7(6)
Cr1 P2 C17 C18 23.4(6)
C23 P2 C17 C22 -29.2(6)
C2 P2 C17 C22 82.7(6)
Cr1 P2 C17 C22 -162.3(4)
C22 C17 C18 C19 -2.2(10)
P2 C17 C18 C19 172.3(5)
C17 C18 C19 C20 0.1(11)
C18 C19 C20 C21 0.8(13)
C19 C20 C21 C22 0.5(13)
C20 C21 C22 C17 -2.6(12)
C18 C17 C22 C21 3.4(10)
P2 C17 C22 C21 -171.2(6)
C17 P2 C23 C24 -53.6(6)
C2 P2 C23 C24 -160.8(5)
Cr1 P2 C23 C24 86.4(5)
C17 P2 C23 C28 128.4(6)
C2 P2 C23 C28 21.2(6)
Cr1 P2 C23 C28 -91.6(5)
C28 C23 C24 C25 -3.7(10)
P2 C23 C24 C25 178.3(6)
C23 C24 C25 C26 1.1(12)
C24 C25 C26 C27 1.3(13)
C25 C26 C27 C28 -1.1(13)
C24 C23 C28 C27 3.8(10)
P2 C23 C28 C27 -178.2(6)
C26 C27 C28 C23 -1.4(11)
C39 P3 C29 C32 82.7(5)
C33 P3 C29 C32 -25.3(6)
Cr2 P3 C29 C32 -154.9(5)
C39 P3 C29 C30 -146.3(4)
C33 P3 C29 C30 105.6(4)
Cr2 P3 C29 C30 -24.0(5)
C32 C29 C30 C31 -49.8(7)
P3 C29 C30 C31 -180.0(4)
C32 C29 C30 P4 -177.1(4)
P3 C29 C30 P4 52.7(5)
C45 P4 C30 C31 -51.1(6)
C51 P4 C30 C31 56.8(6)
Cr2 P4 C30 C31 177.9(5)
C45 P4 C30 C29 74.4(4)
C51 P4 C30 C29 -177.7(4)
Cr2 P4 C30 C29 -56.6(4)
C39 P3 C33 C38 -9.6(6)
C29 P3 C33 C38 101.9(6)
Cr2 P3 C33 C38 -135.3(5)
C39 P3 C33 C34 172.4(6)
C29 P3 C33 C34 -76.1(6)
Cr2 P3 C33 C34 46.7(6)
C38 C33 C34 C35 -7.4(11)
P3 C33 C34 C35 170.6(7)
C33 C34 C35 C36 9.3(14)
C34 C35 C36 C37 -7.8(14)
C35 C36 C37 C38 4.2(13)
C34 C33 C38 C37 3.6(10)
P3 C33 C38 C37 -174.4(5)
C36 C37 C38 C33 -1.9(11)
C33 P3 C39 C44 -72.0(6)
C29 P3 C39 C44 178.5(5)
Cr2 P3 C39 C44 58.3(6)
C33 P3 C39 C40 108.5(6)
C29 P3 C39 C40 -1.0(6)
Cr2 P3 C39 C40 -121.2(5)
C44 C39 C40 C41 0.4(10)
P3 C39 C40 C41 179.9(6)
C39 C40 C41 C42 2.7(12)
C40 C41 C42 C43 -4.6(13)
C41 C42 C43 C44 3.2(13)
C40 C39 C44 C43 -1.7(10)
P3 C39 C44 C43 178.7(6)
C42 C43 C44 C39 0.0(12)
C51 P4 C45 C50 159.1(5)
C30 P4 C45 C50 -89.8(5)
Cr2 P4 C45 C50 25.3(6)
C51 P4 C45 C46 -26.3(6)
C30 P4 C45 C46 84.8(5)
Cr2 P4 C45 C46 -160.1(4)
C50 C45 C46 C47 2.4(10)
P4 C45 C46 C47 -172.5(6)
C45 C46 C47 C48 -2.0(12)
C46 C47 C48 C49 0.7(13)
C47 C48 C49 C50 0.1(13)
C46 C45 C50 C49 -1.5(10)
P4 C45 C50 C49 173.4(6)
C48 C49 C50 C45 0.3(11)
C45 P4 C51 C52 -53.7(5)
C30 P4 C51 C52 -159.3(5)
Cr2 P4 C51 C52 86.5(5)
C45 P4 C51 C56 128.6(5)
C30 P4 C51 C56 23.0(6)
Cr2 P4 C51 C56 -91.2(5)
C56 C51 C52 C53 -4.6(9)
P4 C51 C52 C53 177.7(5)
C51 C52 C53 C54 1.7(11)
C52 C53 C54 C55 2.0(12)
C53 C54 C55 C56 -2.6(12)
C54 C55 C56 C51 -0.3(11)
C52 C51 C56 C55 3.8(9)
P4 C51 C56 C55 -178.5(5)
